data_7206495
loop_
_publ_author_name
'Lemmerer, Andreas'
'Bernstein, Joel'
'Kahlenberg, Volker'

_publ_section_title
;
 Covalent assistance in supramolecular synthesis: in situ modification
 and masking of the hydrogen bonding functionality of the
 supramolecular reagent isoniazid in co-crystals
;
_journal_issue 19
_journal_name_full CrystEngComm
_journal_page_first 5692
_journal_paper_doi 10.1039/c1ce05152k
_journal_volume 13
_journal_year 2011
_chemical_formula_moiety 'C12 H15 N3 O, C7 H6 O3, H2 O'
_chemical_formula_sum 'C19 H23 N3 O5'
_chemical_formula_weight 373.4
_chemical_name_systematic
;
(N'-(cyclohexylidene)isonicotinohydrazide) . (3-hydroxybenzoic acid) . (H2O)
;
_space_group_IT_number 2
_symmetry_cell_setting triclinic
_symmetry_space_group_name_Hall '-P 1'
_symmetry_space_group_name_H-M 'P -1'
_atom_sites_solution_hydrogens geom
_atom_sites_solution_primary direct
_atom_sites_solution_secondary difmap
_audit_conform_dict_location ftp://ftp.iucr.org/pub/cif_core.dic
_audit_conform_dict_name cif_core.dic
_audit_conform_dict_version 2.3
_audit_creation_date 2010-03-20T12:05:43-00:00
_audit_creation_method 'WinGX routine CIF_UPDATE'
_cell_angle_alpha 87.434(7)
_cell_angle_beta 80.241(8)
_cell_angle_gamma 83.083(8)
_cell_formula_units_Z 2
_cell_length_a 6.3632(6)
_cell_length_b 10.8918(10)
_cell_length_c 13.3842(12)
_cell_measurement_reflns_used 5021
_cell_measurement_temperature 100(2)
_cell_measurement_theta_max 67.339
_cell_measurement_theta_min 3.3606
_cell_volume 907.26(15)
_computing_cell_refinement
;
CrysAlisPro, Oxford Diffraction Ltd.,
Version 1.171.33.32 (release 27-01-2009 CrysAlis171 .NET)
(compiled Jan 27 2009,14:17:37)
;
_computing_data_collection
;
CrysAlisPro, Oxford Diffraction Ltd.,
Version 1.171.33.32 (release 27-01-2009 CrysAlis171 .NET)
(compiled Jan 27 2009,14:17:37)
;
_computing_data_reduction
;
CrysAlisPro, Oxford Diffraction Ltd.,
Version 1.171.33.32 (release 27-01-2009 CrysAlis171 .NET)
(compiled Jan 27 2009,14:17:37)
;
_computing_molecular_graphics
;
Ortep-3 for Windows (Farrugia, 1997) and DIAMOND (Brandenburg, 1999)
;
_computing_publication_material
;
WinGX publication routines (Farrugia, 1999) and PLATON (Spek, 2003)
;
_computing_structure_refinement 'SHELXL-97 (Sheldrick, 2008)'
_computing_structure_solution 'SHELXS-97 (Sheldrick, 2008)'
_diffrn_ambient_temperature 100(2)
_diffrn_detector_area_resol_mean 10.3822
_diffrn_measured_fraction_theta_full 0.993
_diffrn_measured_fraction_theta_max 0.993
_diffrn_measurement_device_type 'Goniometer Xcalibur, detector: Ruby (Gemini ultra Mo)'
_diffrn_measurement_method '\w scans'
_diffrn_radiation_monochromator graphite
_diffrn_radiation_type CuK\a
_diffrn_radiation_wavelength 1.5418
_diffrn_reflns_av_R_equivalents 0.0326
_diffrn_reflns_av_unetI/netI 0.0311
_diffrn_reflns_limit_h_max 7
_diffrn_reflns_limit_h_min -7
_diffrn_reflns_limit_k_max 13
_diffrn_reflns_limit_k_min -12
_diffrn_reflns_limit_l_max 15
_diffrn_reflns_limit_l_min -15
_diffrn_reflns_number 8274
_diffrn_reflns_theta_full 67.45
_diffrn_reflns_theta_max 67.45
_diffrn_reflns_theta_min 3.35
_diffrn_standards_number 0
_exptl_absorpt_coefficient_mu 0.829
_exptl_absorpt_correction_T_max 0.84
_exptl_absorpt_correction_T_min 0.81
_exptl_absorpt_correction_type multi-scan
_exptl_absorpt_process_details
;
CrysAlis RED, Oxford Diffraction Ltd.,
Version 1.171.33.32 (release 27-01-2009 CrysAlis171 .NET)
(compiled Jan 27 2009,14:17:37)
Empirical absorption correction using spherical harmonics,
implemented in SCALE3 ABSPACK scaling algorithm.
;
_exptl_crystal_colour colourless
_exptl_crystal_density_diffrn 1.367
_exptl_crystal_density_method 'not measured'
_exptl_crystal_description plate
_exptl_crystal_F_000 396
_exptl_crystal_size_max 0.24
_exptl_crystal_size_mid 0.24
_exptl_crystal_size_min 0.2
_refine_diff_density_max 0.249
_refine_diff_density_min -0.234
_refine_diff_density_rms 0.06
_refine_ls_extinction_method none
_refine_ls_goodness_of_fit_ref 1.002
_refine_ls_hydrogen_treatment mixed
_refine_ls_matrix_type full
_refine_ls_number_parameters 259
_refine_ls_number_reflns 3240
_refine_ls_number_restraints 0
_refine_ls_restrained_S_all 1.002
_refine_ls_R_factor_all 0.0557
_refine_ls_R_factor_gt 0.0487
_refine_ls_shift/su_max 0
_refine_ls_shift/su_mean 0
_refine_ls_structure_factor_coef Fsqd
_refine_ls_weighting_details 'calc w=1/[\s^2^(Fo^2^)+(0.1051P)^2^] where P=(Fo^2^+2Fc^2^)/3'
_refine_ls_weighting_scheme calc
_refine_ls_wR_factor_gt 0.1289
_refine_ls_wR_factor_ref 0.1338
_reflns_number_gt 2666
_reflns_number_total 3240
_reflns_threshold_expression >2sigma(I)
_cod_data_source_file c1ce05152k.txt
_cod_data_source_block 10
_cod_depositor_comments
;
The following automatic conversions were performed:

'_symmetry_cell_setting' value 'Triclinic' changed to 'triclinic'
according to /home/saulius/struct/CIF-dictionaries/cif_core.dic
dictionary named 'cif_core.dic' version 2.4.1 from 2010-06-29.

Automatic conversion script
Id: cif_fix_values 1715 2011-07-08 13:25:40Z adriana 
;
_cod_original_cell_volume 907.26(14)
_cod_original_sg_symbol_H-M P-1
_cod_database_code 7206495

loop_
_symmetry_equiv_pos_as_xyz
'x, y, z'
'-x, -y, -z'

loop_
_atom_site_label
_atom_site_type_symbol
_atom_site_fract_x
_atom_site_fract_y
_atom_site_fract_z
_atom_site_U_iso_or_equiv
_atom_site_adp_type
_atom_site_occupancy
_atom_site_symmetry_multiplicity
_atom_site_calc_flag
_atom_site_refinement_flags
C1 C 1.3255(2) -0.08335(14) 0.26199(11) 0.0209(3) Uani 1 1 d .
C2 C 1.2122(2) -0.18165(14) 0.24820(11) 0.0210(3) Uani 1 1 d .
H2A H 1.0648 -0.1799 0.2768 0.025 Uiso 1 1 calc R
C3 C 1.3173(3) -0.28233(14) 0.19207(11) 0.0221(3) Uani 1 1 d .
C4 C 1.5319(3) -0.28229(14) 0.14797(11) 0.0239(4) Uani 1 1 d .
H4 H 1.6022 -0.3494 0.1075 0.029 Uiso 1 1 calc R
C5 C 1.6435(3) -0.18458(15) 0.16295(12) 0.0258(4) Uani 1 1 d .
H5 H 1.7905 -0.1859 0.1337 0.031 Uiso 1 1 calc R
C6 C 1.5417(3) -0.08511(15) 0.22034(12) 0.0247(4) Uani 1 1 d .
H6 H 1.6187 -0.0187 0.2311 0.03 Uiso 1 1 calc R
C7 C 1.2168(2) 0.02598(14) 0.32142(11) 0.0218(3) Uani 1 1 d .
O1 O 1.01354(18) 0.02023(10) 0.35854(9) 0.0278(3) Uani 1 1 d .
H1 H 0.938(4) 0.097(2) 0.3990(17) 0.042 Uiso 1 1 d .
O2 O 1.31277(19) 0.11377(10) 0.33388(9) 0.0284(3) Uani 1 1 d .
O3 O 1.2169(2) -0.38232(10) 0.17725(9) 0.0285(3) Uani 1 1 d .
H3 H 1.099(4) -0.387(2) 0.2264(19) 0.043 Uiso 1 1 d .
C8 C 0.4708(2) 0.34758(13) 0.58574(11) 0.0199(3) Uani 1 1 d .
C9 C 0.6756(2) 0.38526(14) 0.56002(11) 0.0210(3) Uani 1 1 d .
H9 H 0.7072 0.4604 0.5844 0.025 Uiso 1 1 calc R
C10 C 0.8316(3) 0.31055(14) 0.49814(11) 0.0229(3) Uani 1 1 d .
H10 H 0.9711 0.3361 0.4809 0.027 Uiso 1 1 calc R
C11 C 0.5976(3) 0.16957(15) 0.48574(12) 0.0247(4) Uani 1 1 d .
H11 H 0.5699 0.0946 0.4595 0.03 Uiso 1 1 calc R
C12 C 0.4322(3) 0.23811(15) 0.54708(12) 0.0243(4) Uani 1 1 d .
H12 H 0.294 0.2105 0.5625 0.029 Uiso 1 1 calc R
C13 C 0.2865(2) 0.41708(14) 0.65360(11) 0.0201(3) Uani 1 1 d .
C14 C 0.1594(3) 0.62965(15) 0.84317(13) 0.0266(4) Uani 1 1 d .
C15 C 0.3538(2) 0.63650(14) 0.89102(11) 0.0227(3) Uani 1 1 d .
H15A H 0.4817 0.5922 0.8495 0.027 Uiso 1 1 calc R
H15B H 0.3344 0.597 0.9595 0.027 Uiso 1 1 calc R
C16 C 0.3856(3) 0.77361(15) 0.89846(12) 0.0259(4) Uani 1 1 d .
H16A H 0.5042 0.7793 0.9367 0.031 Uiso 1 1 calc R
H16B H 0.4277 0.8084 0.8294 0.031 Uiso 1 1 calc R
C17 C 0.1839(3) 0.85045(15) 0.95064(12) 0.0260(4) Uani 1 1 d .
H17A H 0.1529 0.8234 1.0227 0.031 Uiso 1 1 calc R
H17B H 0.209 0.9386 0.9484 0.031 Uiso 1 1 calc R
C18 C -0.0084(3) 0.83737(17) 0.90004(13) 0.0343(4) Uani 1 1 d .
H18A H 0.015 0.8734 0.8304 0.041 Uiso 1 1 calc R
H18B H -0.1385 0.8833 0.9385 0.041 Uiso 1 1 calc R
C19 C -0.0415(3) 0.70115(19) 0.89603(16) 0.0390(5) Uani 1 1 d .
H19A H -0.0788 0.6671 0.9658 0.047 Uiso 1 1 calc R
H19B H -0.1617 0.6934 0.8593 0.047 Uiso 1 1 calc R
N1 N 0.7950(2) 0.20431(12) 0.46165(10) 0.0229(3) Uani 1 1 d .
N2 N 0.3246(2) 0.51229(12) 0.70589(10) 0.0207(3) Uani 1 1 d .
H2 H 0.452(3) 0.5385(18) 0.7041(14) 0.025 Uiso 1 1 d .
N3 N 0.1412(2) 0.57649(13) 0.76178(11) 0.0272(3) Uani 1 1 d .
O4 O 0.10571(17) 0.38281(10) 0.66133(9) 0.0262(3) Uani 1 1 d .
O1W O 0.72603(19) 0.62659(11) 0.67878(9) 0.0248(3) Uani 1 1 d .
H1W H 0.844(4) 0.606(2) 0.7013(17) 0.037 Uiso 1 1 d .
H2W H 0.724(4) 0.708(2) 0.6713(16) 0.037 Uiso 1 1 d .

loop_
_atom_site_aniso_label
_atom_site_aniso_U_11
_atom_site_aniso_U_22
_atom_site_aniso_U_33
_atom_site_aniso_U_23
_atom_site_aniso_U_13
_atom_site_aniso_U_12
C1 0.0214(8) 0.0196(8) 0.0209(7) 0.0004(6) -0.0018(6) -0.0018(6)
C2 0.0190(8) 0.0218(8) 0.0213(7) -0.0012(6) -0.0011(6) -0.0016(6)
C3 0.0251(8) 0.0198(7) 0.0211(7) -0.0004(6) -0.0021(6) -0.0035(6)
C4 0.0262(8) 0.0207(8) 0.0220(7) -0.0007(6) 0.0021(6) 0.0002(6)
C5 0.0208(8) 0.0270(8) 0.0267(8) 0.0010(6) 0.0030(6) -0.0016(6)
C6 0.0232(8) 0.0226(8) 0.0284(8) 0.0004(6) -0.0025(6) -0.0055(6)
C7 0.0222(8) 0.0207(8) 0.0226(7) 0.0006(6) -0.0043(6) -0.0029(6)
O1 0.0221(6) 0.0250(6) 0.0344(6) -0.0094(5) 0.0031(5) -0.0020(5)
O2 0.0277(6) 0.0223(6) 0.0358(6) -0.0064(5) -0.0042(5) -0.0051(5)
O3 0.0286(6) 0.0230(6) 0.0326(6) -0.0084(5) 0.0037(5) -0.0066(5)
C8 0.0192(8) 0.0203(7) 0.0197(7) -0.0016(6) -0.0029(6) -0.0004(6)
C9 0.0221(8) 0.0206(7) 0.0205(7) -0.0021(6) -0.0022(6) -0.0047(6)
C10 0.0215(8) 0.0244(8) 0.0227(7) -0.0031(6) -0.0016(6) -0.0042(6)
C11 0.0249(8) 0.0218(8) 0.0276(8) -0.0068(6) -0.0040(6) -0.0021(6)
C12 0.0202(8) 0.0249(8) 0.0286(8) -0.0037(6) -0.0037(6) -0.0050(6)
C13 0.0194(7) 0.0209(7) 0.0206(7) -0.0019(6) -0.0034(6) -0.0033(6)
C14 0.0196(8) 0.0279(8) 0.0316(8) -0.0102(7) 0.0012(6) -0.0044(6)
C15 0.0202(8) 0.0249(8) 0.0224(7) -0.0042(6) -0.0015(6) -0.0013(6)
C16 0.0226(8) 0.0264(8) 0.0286(8) -0.0066(6) -0.0015(6) -0.0043(7)
C17 0.0264(8) 0.0231(8) 0.0272(8) -0.0048(6) 0.0003(6) -0.0025(6)
C18 0.0288(9) 0.0412(10) 0.0305(9) -0.0134(7) -0.0065(7) 0.0126(8)
C19 0.0176(8) 0.0520(12) 0.0483(11) -0.0296(9) -0.0015(7) -0.0022(8)
N1 0.0225(7) 0.0227(7) 0.0227(6) -0.0033(5) -0.0023(5) -0.0002(5)
N2 0.0144(6) 0.0223(6) 0.0248(6) -0.0070(5) -0.0001(5) -0.0014(5)
N3 0.0172(7) 0.0314(8) 0.0326(7) -0.0140(6) -0.0009(5) -0.0011(6)
O4 0.0172(6) 0.0287(6) 0.0331(6) -0.0095(5) -0.0005(4) -0.0058(5)
O1W 0.0210(6) 0.0207(6) 0.0331(6) -0.0039(4) -0.0035(5) -0.0042(4)

loop_
_atom_type_symbol
_atom_type_description
_atom_type_scat_dispersion_real
_atom_type_scat_dispersion_imag
_atom_type_scat_source
C C 0.0181 0.0091 'International Tables Vol C Tables 4.2.6.8 and 6.1.1.4'
H H 0 0 'International Tables Vol C Tables 4.2.6.8 and 6.1.1.4'
N N 0.0311 0.018 'International Tables Vol C Tables 4.2.6.8 and 6.1.1.4'
O O 0.0492 0.0322 'International Tables Vol C Tables 4.2.6.8 and 6.1.1.4'

loop_
_geom_angle_atom_site_label_1
_geom_angle_atom_site_label_2
_geom_angle_atom_site_label_3
_geom_angle
C6 C1 C2 120.69(14)
C6 C1 C7 118.73(14)
C2 C1 C7 120.58(14)
C3 C2 C1 119.44(14)
C3 C2 H2A 120.3
C1 C2 H2A 120.3
O3 C3 C4 117.86(14)
O3 C3 C2 122.36(14)
C4 C3 C2 119.78(14)
C5 C4 C3 120.25(15)
C5 C4 H4 119.9
C3 C4 H4 119.9
C6 C5 C4 120.42(15)
C6 C5 H5 119.8
C4 C5 H5 119.8
C5 C6 C1 119.38(15)
C5 C6 H6 120.3
C1 C6 H6 120.3
O2 C7 O1 123.35(14)
O2 C7 C1 121.68(14)
O1 C7 C1 114.96(13)
C7 O1 H1 114.6(13)
C3 O3 H3 110.3(14)
C12 C8 C9 118.47(14)
C12 C8 C13 116.82(14)
C9 C8 C13 124.71(14)
C10 C9 C8 118.49(14)
C10 C9 H9 120.8
C8 C9 H9 120.8
N1 C10 C9 123.06(14)
N1 C10 H10 118.5
C9 C10 H10 118.5
N1 C11 C12 122.85(15)
N1 C11 H11 118.6
C12 C11 H11 118.6
C11 C12 C8 119.06(14)
C11 C12 H12 120.5
C8 C12 H12 120.5
O4 C13 N2 122.21(14)
O4 C13 C8 118.88(14)
N2 C13 C8 118.89(13)
N3 C14 C15 129.86(15)
N3 C14 C19 115.53(15)
C15 C14 C19 114.54(14)
C14 C15 C16 108.60(13)
C14 C15 H15A 110
C16 C15 H15A 110
C14 C15 H15B 110
C16 C15 H15B 110
H15A C15 H15B 108.4
C17 C16 C15 112.58(13)
C17 C16 H16A 109.1
C15 C16 H16A 109.1
C17 C16 H16B 109.1
C15 C16 H16B 109.1
H16A C16 H16B 107.8
C18 C17 C16 111.51(13)
C18 C17 H17A 109.3
C16 C17 H17A 109.3
C18 C17 H17B 109.3
C16 C17 H17B 109.3
H17A C17 H17B 108
C17 C18 C19 110.39(15)
C17 C18 H18A 109.6
C19 C18 H18A 109.6
C17 C18 H18B 109.6
C19 C18 H18B 109.6
H18A C18 H18B 108.1
C14 C19 C18 109.86(15)
C14 C19 H19A 109.7
C18 C19 H19A 109.7
C14 C19 H19B 109.7
C18 C19 H19B 109.7
H19A C19 H19B 108.2
C10 N1 C11 118.06(14)
C13 N2 N3 114.77(13)
C13 N2 H2 125.2(13)
N3 N2 H2 119.9(13)
C14 N3 N2 118.73(14)
H1W O1W H2W 102(2)

loop_
_geom_bond_atom_site_label_1
_geom_bond_atom_site_label_2
_geom_bond_distance
C1 C6 1.392(2)
C1 C2 1.396(2)
C1 C7 1.493(2)
C2 C3 1.393(2)
C2 H2A 0.95
C3 O3 1.3653(19)
C3 C4 1.393(2)
C4 C5 1.388(2)
C4 H4 0.95
C5 C6 1.386(2)
C5 H5 0.95
C6 H6 0.95
C7 O2 1.2268(19)
C7 O1 1.3122(19)
O1 H1 1.04(3)
O3 H3 0.92(3)
C8 C12 1.385(2)
C8 C9 1.396(2)
C8 C13 1.503(2)
C9 C10 1.386(2)
C9 H9 0.95
C10 N1 1.336(2)
C10 H10 0.95
C11 N1 1.339(2)
C11 C12 1.383(2)
C11 H11 0.95
C12 H12 0.95
C13 O4 1.2383(19)
C13 N2 1.344(2)
C14 N3 1.285(2)
C14 C15 1.497(2)
C14 C19 1.498(2)
C15 C16 1.541(2)
C15 H15A 0.99
C15 H15B 0.99
C16 C17 1.525(2)
C16 H16A 0.99
C16 H16B 0.99
C17 C18 1.519(2)
C17 H17A 0.99
C17 H17B 0.99
C18 C19 1.528(3)
C18 H18A 0.99
C18 H18B 0.99
C19 H19A 0.99
C19 H19B 0.99
N2 N3 1.4019(18)
N2 H2 0.89(2)
O1W H1W 0.86(3)
O1W H2W 0.89(2)

loop_
_geom_hbond_atom_site_label_D
_geom_hbond_atom_site_label_H
_geom_hbond_atom_site_label_A
_geom_hbond_distance_DH
_geom_hbond_distance_HA
_geom_hbond_distance_DA
_geom_hbond_angle_DHA
_geom_hbond_site_symmetry_A
O1 H1 N1 1.04(3) 1.57(3) 2.6045(17) 172(2) .
C10 H10 O2 0.95 3.49 3.919(2) 110.2 .
O3 H3 O4 0.92(3) 1.81(3) 2.7165(16) 169(2) 2_656
N2 H2 O1W 0.89(2) 2.06(2) 2.9357(18) 168.0(17) .
O1W H1W N3 0.86(3) 2.16(3) 3.0171(19) 173(2) 1_655
O1W H1W O4 0.86(3) 2.79(2) 3.3558(18) 124.5(18) 1_655
O1W H2W O2 0.89(2) 1.93(3) 2.8088(16) 173(2) 2_766

loop_
_geom_torsion_atom_site_label_1
_geom_torsion_atom_site_label_2
_geom_torsion_atom_site_label_3
_geom_torsion_atom_site_label_4
_geom_torsion
C6 C1 C2 C3 0.0(2)
C7 C1 C2 C3 179.73(13)
C1 C2 C3 O3 178.83(14)
C1 C2 C3 C4 -1.8(2)
O3 C3 C4 C5 -178.20(14)
C2 C3 C4 C5 2.4(2)
C3 C4 C5 C6 -1.2(2)
C4 C5 C6 C1 -0.7(2)
C2 C1 C6 C5 1.3(2)
C7 C1 C6 C5 -178.46(14)
C6 C1 C7 O2 0.3(2)
C2 C1 C7 O2 -179.46(14)
C6 C1 C7 O1 -179.68(14)
C2 C1 C7 O1 0.6(2)
C12 C8 C9 C10 -0.9(2)
C13 C8 C9 C10 178.73(14)
C8 C9 C10 N1 0.2(2)
N1 C11 C12 C8 0.0(2)
C9 C8 C12 C11 0.8(2)
C13 C8 C12 C11 -178.85(14)
C12 C8 C13 O4 -9.0(2)
C9 C8 C13 O4 171.40(14)
C12 C8 C13 N2 169.30(14)
C9 C8 C13 N2 -10.3(2)
N3 C14 C15 C16 120.99(19)
C19 C14 C15 C16 -55.64(19)
C14 C15 C16 C17 52.69(17)
C15 C16 C17 C18 -54.39(18)
C16 C17 C18 C19 55.19(19)
N3 C14 C19 C18 -118.84(17)
C15 C14 C19 C18 58.3(2)
C17 C18 C19 C14 -56.0(2)
C9 C10 N1 C11 0.5(2)
C12 C11 N1 C10 -0.6(2)
O4 C13 N2 N3 -5.8(2)
C8 C13 N2 N3 175.98(12)
C15 C14 N3 N2 0.7(3)
C19 C14 N3 N2 177.32(15)
C13 N2 N3 C14 150.91(15)
